data_4334903
loop_
_publ_author_name
'Brian F. Moore'
'Thomas J. Emge'
'John G. Brennan'

_publ_contact_author_address
; 
 Department of Chemistry 
 Rutgers, The State University of New Jersey
 610 Taylor Road
 Piscataway, New Jersey  08854-8087  U.S.A. 
;
_publ_contact_author_email bren@rci.rutgers.edu
_publ_contact_author_name 'John G. Brennan'
_publ_section_title
;
 Lanthanide Clusters with Azide Capping Ligands
;
_journal_name_full 'Inorganic Chemistry'
_journal_page_first 6021
_journal_page_last 6027
_journal_paper_doi 10.1021/ic400359x
_journal_volume 52
_journal_year 2013
_chemical_formula_moiety 'Ho6 O2 2(Se C6 H5) 12(N3) 10(N C5 H5), 8(N C5 H5)'
_chemical_formula_sum 'C102 H100 Ho6 N54 O2 Se2'
_chemical_formula_weight 3261.86
_chemical_name_systematic
; 
 ? 
;
_space_group_IT_number 2
_symmetry_cell_setting triclinic
_symmetry_space_group_name_Hall '-P 1'
_symmetry_space_group_name_H-M 'P -1'
_atom_sites_solution_hydrogens geom
_atom_sites_solution_primary direct
_atom_sites_solution_secondary difmap
_audit_creation_method SHELXL-97
_cell_angle_alpha 115.185(1)
_cell_angle_beta 103.767(1)
_cell_angle_gamma 105.200(1)
_cell_formula_units_Z 1
_cell_length_a 14.4043(10)
_cell_length_b 15.8160(11)
_cell_length_c 16.5175(11)
_cell_measurement_reflns_used 9774
_cell_measurement_temperature 220(2)
_cell_measurement_theta_max 30.49
_cell_measurement_theta_min 2.23
_cell_volume 3011.4(4)
_computing_cell_refinement 'Bruker SAINT'
_computing_data_collection 'Bruker APEX2'
_computing_data_reduction 'Bruker SAINT'
_computing_molecular_graphics 'Bruker SHELXTL'
_computing_publication_material 'Bruker SHELXTL'
_computing_structure_refinement 'SHELXL-97 (Sheldrick, 2008)'
_computing_structure_solution 'SHELXS-97 (Sheldrick, 2008)'
_diffrn_ambient_temperature 220(2)
_diffrn_measured_fraction_theta_full 0.980
_diffrn_measured_fraction_theta_max 0.980
_diffrn_measurement_device_type 'Bruker APEX-II CCD'
_diffrn_measurement_method '\f and \w scans'
_diffrn_radiation_monochromator graphite
_diffrn_radiation_source 'fine-focus sealed tube'
_diffrn_radiation_type MoK\a
_diffrn_radiation_wavelength 0.71073
_diffrn_reflns_av_R_equivalents 0.0516
_diffrn_reflns_av_sigmaI/netI 0.0906
_diffrn_reflns_limit_h_max 19
_diffrn_reflns_limit_h_min -19
_diffrn_reflns_limit_k_max 21
_diffrn_reflns_limit_k_min -21
_diffrn_reflns_limit_l_max 22
_diffrn_reflns_limit_l_min -22
_diffrn_reflns_number 32848
_diffrn_reflns_theta_full 29.35
_diffrn_reflns_theta_max 29.35
_diffrn_reflns_theta_min 2.15
_exptl_absorpt_coefficient_mu 4.569
_exptl_absorpt_correction_T_max 0.7404
_exptl_absorpt_correction_T_min 0.3411
_exptl_absorpt_correction_type multi-scan
_exptl_absorpt_process_details 'Bruker SAINT (SADABS)'
_exptl_crystal_colour colorless
_exptl_crystal_density_diffrn 1.799
_exptl_crystal_description plate
_exptl_crystal_F_000 1576
_exptl_crystal_size_max 0.30
_exptl_crystal_size_mid 0.15
_exptl_crystal_size_min 0.07
_refine_diff_density_max 3.485
_refine_diff_density_min -1.010
_refine_diff_density_rms 0.242
_refine_ls_extinction_method none
_refine_ls_goodness_of_fit_ref 1.031
_refine_ls_hydrogen_treatment constr
_refine_ls_matrix_type full
_refine_ls_number_parameters 748
_refine_ls_number_reflns 16219
_refine_ls_number_restraints 1038
_refine_ls_restrained_S_all 1.012
_refine_ls_R_factor_all 0.1000
_refine_ls_R_factor_gt 0.0601
_refine_ls_shift/su_max 0.007
_refine_ls_shift/su_mean 0.000
_refine_ls_structure_factor_coef Fsqd
_refine_ls_weighting_details 'calc w=1/[\s^2^(Fo^2^)+(0.0660P)^2^+0.0000P] where P=(Fo^2^+2Fc^2^)/3'
_refine_ls_weighting_scheme calc
_refine_ls_wR_factor_gt 0.1282
_refine_ls_wR_factor_ref 0.1445
_reflns_number_gt 10612
_reflns_number_total 16219
_reflns_threshold_expression >2sigma(I)
_cod_data_source_file ic400359x_si_001_3.cif
_cod_data_source_block bm533
_cod_database_code 4334903

loop_
_symmetry_equiv_pos_as_xyz
'x, y, z'
'-x, -y, -z'

loop_
_atom_site_label
_atom_site_type_symbol
_atom_site_fract_x
_atom_site_fract_y
_atom_site_fract_z
_atom_site_U_iso_or_equiv
_atom_site_adp_type
_atom_site_occupancy
_atom_site_symmetry_multiplicity
_atom_site_calc_flag
_atom_site_refinement_flags
Ho1 Ho 0.38593(3) -0.12374(3) 0.26046(2) 0.02664(9) Uani 1 1 d .
Ho2 Ho 0.40867(3) 0.12870(3) 0.41508(3) 0.02734(9) Uani 1 1 d .
Ho3 Ho 0.62329(3) 0.05372(3) 0.49501(2) 0.02367(9) Uani 1 1 d .
O1 O 0.4467(4) 0.0010(4) 0.4192(4) 0.0253(11) Uani 1 1 d .
N1 N 0.4433(5) 0.0432(5) 0.2695(5) 0.0309(14) Uani 1 1 d U
N2 N 0.5148(6) 0.0798(5) 0.2512(5) 0.0341(15) Uani 1 1 d U
N3 N 0.5802(7) 0.1137(6) 0.2332(6) 0.053(2) Uani 1 1 d U
N4 N 0.5787(5) -0.0535(5) 0.3244(5) 0.0334(15) Uani 1 1 d U
N5 N 0.6332(6) -0.0834(6) 0.2833(5) 0.0424(17) Uani 1 1 d U
N6 N 0.6841(7) -0.1095(8) 0.2447(7) 0.073(3) Uani 1 1 d U
N7 N 0.6012(5) 0.1902(5) 0.4756(5) 0.0313(14) Uani 1 1 d U
N8 N 0.6677(6) 0.2736(6) 0.5050(6) 0.0447(18) Uani 1 1 d U
N9 N 0.7294(7) 0.3503(7) 0.5292(8) 0.077(3) Uani 1 1 d U
N10 N 0.4864(6) 0.2662(5) 0.5890(5) 0.0388(16) Uani 1 1 d U
N11 N 0.5223(5) 0.2583(5) 0.6552(5) 0.0306(14) Uani 1 1 d U
N12 N 0.5591(6) 0.2529(5) 0.7243(5) 0.0395(17) Uani 1 1 d U
N13 N 0.7204(5) 0.1862(5) 0.6647(5) 0.0316(15) Uani 1 1 d U
N14 N 0.7926(6) 0.2666(6) 0.6967(5) 0.0385(17) Uani 1 1 d U
N15 N 0.8607(8) 0.3435(7) 0.7296(7) 0.068(3) Uani 1 1 d U
N16 N 0.6940(5) -0.0631(5) 0.5103(5) 0.0323(15) Uani 1 1 d U
N17 N 0.7480(5) -0.0962(6) 0.4720(5) 0.0378(16) Uani 1 1 d U
N18 N 0.8011(7) -0.1256(7) 0.4395(7) 0.066(3) Uani 1 1 d U
Se1 Se 0.22786(6) -0.03880(7) 0.23104(6) 0.03447(19) Uani 1 1 d .
C1 C 0.0992(6) -0.0952(7) 0.2428(6) 0.0368(18) Uani 1 1 d U
C2 C 0.0367(7) -0.1995(8) 0.1871(7) 0.051(2) Uani 1 1 d U
H2 H 0.0592 -0.2438 0.1454 0.062 Uiso 1 1 calc R
C3 C -0.0578(8) -0.2395(9) 0.1916(8) 0.064(3) Uani 1 1 d U
H3 H -0.0976 -0.3109 0.1559 0.077 Uiso 1 1 calc R
C4 C -0.0941(7) -0.1742(8) 0.2489(8) 0.059(3) Uani 1 1 d U
H4 H -0.1607 -0.2008 0.2488 0.071 Uiso 1 1 calc R
C5 C -0.0325(7) -0.0703(8) 0.3060(8) 0.056(3) Uani 1 1 d U
H5 H -0.0557 -0.0263 0.3470 0.067 Uiso 1 1 calc R
C6 C 0.0627(7) -0.0310(7) 0.3031(7) 0.046(2) Uani 1 1 d U
H6 H 0.1042 0.0400 0.3420 0.055 Uiso 1 1 calc R
N19 N 0.4195(6) -0.1634(6) 0.1064(5) 0.0457(18) Uani 1 1 d U
C7 C 0.4613(9) -0.2275(9) 0.0736(8) 0.063(3) Uani 1 1 d U
H7 H 0.4788 -0.2592 0.1083 0.075 Uiso 1 1 calc R
C8 C 0.4820(11) -0.2522(11) -0.0107(9) 0.086(3) Uani 1 1 d U
H8 H 0.5132 -0.2982 -0.0316 0.103 Uiso 1 1 calc R
C9 C 0.4552(11) -0.2076(12) -0.0600(9) 0.090(4) Uani 1 1 d U
H9 H 0.4667 -0.2239 -0.1174 0.108 Uiso 1 1 calc R
C10 C 0.4105(10) -0.1370(10) -0.0285(8) 0.074(3) Uani 1 1 d U
H10 H 0.3931 -0.1043 -0.0622 0.089 Uiso 1 1 calc R
C11 C 0.3939(8) -0.1190(8) 0.0543(7) 0.053(2) Uani 1 1 d U
H11 H 0.3628 -0.0731 0.0769 0.063 Uiso 1 1 calc R
N20 N 0.2368(6) -0.2936(6) 0.1109(5) 0.0403(17) Uani 1 1 d U
C12 C 0.2197(7) -0.3860(7) 0.1030(7) 0.045(2) Uani 1 1 d U
H12 H 0.2607 -0.3877 0.1554 0.054 Uiso 1 1 calc R
C13 C 0.1453(8) -0.4770(8) 0.0218(8) 0.059(3) Uani 1 1 d U
H13 H 0.1359 -0.5396 0.0187 0.071 Uiso 1 1 calc R
C14 C 0.0852(8) -0.4750(8) -0.0543(8) 0.060(3) Uani 1 1 d U
H14 H 0.0339 -0.5366 -0.1107 0.072 Uiso 1 1 calc R
C15 C 0.0996(8) -0.3832(8) -0.0486(7) 0.056(3) Uani 1 1 d U
H15 H 0.0588 -0.3805 -0.1004 0.068 Uiso 1 1 calc R
C16 C 0.1763(7) -0.2940(8) 0.0359(6) 0.045(2) Uani 1 1 d U
H16 H 0.1858 -0.2309 0.0403 0.054 Uiso 1 1 calc R
N21 N 0.2803(6) 0.2222(5) 0.4201(6) 0.0403(17) Uani 1 1 d U
C17 C 0.2199(8) 0.2120(8) 0.3384(8) 0.051(2) Uani 1 1 d U
H17 H 0.2137 0.1607 0.2784 0.061 Uiso 1 1 calc R
C18 C 0.1659(9) 0.2723(9) 0.3366(9) 0.065(3) Uani 1 1 d U
H18 H 0.1242 0.2620 0.2771 0.078 Uiso 1 1 calc R
C19 C 0.1747(9) 0.3467(9) 0.4229(9) 0.067(3) Uani 1 1 d U
H19 H 0.1418 0.3912 0.4252 0.081 Uiso 1 1 calc R
C20 C 0.2318(8) 0.3545(8) 0.5046(9) 0.058(3) Uani 1 1 d U
H20 H 0.2353 0.4030 0.5646 0.070 Uiso 1 1 calc R
C21 C 0.2854(7) 0.2946(7) 0.5042(7) 0.045(2) Uani 1 1 d U
H21 H 0.3263 0.3043 0.5637 0.053 Uiso 1 1 calc R
N22 N 0.4584(6) 0.2614(6) 0.3692(6) 0.0473(18) Uani 1 1 d U
C22 C 0.4235(9) 0.2405(9) 0.2770(8) 0.060(2) Uani 1 1 d U
H22 H 0.3825 0.1719 0.2261 0.072 Uiso 1 1 calc R
C23 C 0.4461(11) 0.3174(11) 0.2534(10) 0.081(3) Uani 1 1 d U
H23 H 0.4174 0.3016 0.1887 0.097 Uiso 1 1 calc R
C24 C 0.5116(11) 0.4163(11) 0.3287(12) 0.085(3) Uani 1 1 d U
H24 H 0.5332 0.4688 0.3154 0.102 Uiso 1 1 calc R
C25 C 0.5444(11) 0.4374(10) 0.4205(11) 0.080(3) Uani 1 1 d U
H25 H 0.5857 0.5055 0.4723 0.096 Uiso 1 1 calc R
C26 C 0.5178(8) 0.3596(8) 0.4398(9) 0.057(2) Uani 1 1 d U
H26 H 0.5423 0.3763 0.5051 0.069 Uiso 1 1 calc R
N23 N 0.7953(5) 0.1290(5) 0.4856(5) 0.0347(15) Uani 1 1 d U
C27 C 0.8859(7) 0.1424(7) 0.5461(7) 0.045(2) Uani 1 1 d U
H27 H 0.8855 0.1316 0.5978 0.054 Uiso 1 1 calc R
C28 C 0.9779(8) 0.1708(8) 0.5365(8) 0.059(3) Uani 1 1 d U
H28 H 1.0394 0.1785 0.5801 0.071 Uiso 1 1 calc R
C29 C 0.9801(8) 0.1880(8) 0.4628(9) 0.064(3) Uani 1 1 d U
H29 H 1.0430 0.2062 0.4543 0.077 Uiso 1 1 calc R
C30 C 0.8903(8) 0.1786(8) 0.4012(8) 0.056(2) Uani 1 1 d U
H30 H 0.8904 0.1918 0.3509 0.068 Uiso 1 1 calc R
C31 C 0.8000(7) 0.1490(7) 0.4158(7) 0.043(2) Uani 1 1 d U
H31 H 0.7380 0.1425 0.3739 0.051 Uiso 1 1 calc R
N24 N 0.6813(14) 0.6153(14) 0.9027(13) 0.129(4) Uani 1 1 d U
C32 C 0.7771(18) 0.6963(16) 0.9516(15) 0.129(5) Uani 1 1 d U
H32 H 0.7917 0.7492 1.0144 0.154 Uiso 1 1 calc R
C33 C 0.8500(16) 0.7060(16) 0.9179(16) 0.130(5) Uani 1 1 d U
H33 H 0.9110 0.7673 0.9515 0.156 Uiso 1 1 calc R
C34 C 0.8355(17) 0.6253(17) 0.8334(15) 0.123(5) Uani 1 1 d U
H34 H 0.8893 0.6274 0.8104 0.148 Uiso 1 1 calc R
C35 C 0.7432(18) 0.5417(16) 0.7823(15) 0.130(5) Uani 1 1 d U
H35 H 0.7295 0.4855 0.7219 0.156 Uiso 1 1 calc R
C36 C 0.6722(17) 0.5425(15) 0.8217(16) 0.126(5) Uani 1 1 d U
H36 H 0.6086 0.4835 0.7864 0.151 Uiso 1 1 calc R
N25 N 0.3650(14) 0.4289(13) 0.7529(11) 0.132(5) Uani 1 1 d U
C37 C 0.3193(17) 0.4820(16) 0.7914(15) 0.137(5) Uani 1 1 d U
H37 H 0.2932 0.5133 0.7597 0.164 Uiso 1 1 calc R
C38 C 0.3040(16) 0.4986(15) 0.8710(15) 0.128(5) Uani 1 1 d U
H38 H 0.2731 0.5440 0.8957 0.154 Uiso 1 1 calc R
C39 C 0.3308(15) 0.4533(13) 0.9163(13) 0.114(5) Uani 1 1 d U
H39 H 0.3201 0.4633 0.9730 0.137 Uiso 1 1 calc R
C40 C 0.3734(15) 0.3935(14) 0.8772(14) 0.125(5) Uani 1 1 d U
H40 H 0.3949 0.3578 0.9056 0.150 Uiso 1 1 calc R
C41 C 0.3872(15) 0.3820(15) 0.7967(15) 0.125(5) Uani 1 1 d U
H41 H 0.4158 0.3353 0.7695 0.150 Uiso 1 1 calc R
N26 N 0.0336(13) 0.6191(14) 0.7355(11) 0.126(4) Uani 1 1 d U
C42 C 0.1224(16) 0.6916(15) 0.7546(14) 0.126(5) Uani 1 1 d U
H42 H 0.1419 0.7596 0.8038 0.151 Uiso 1 1 calc R
C43 C 0.1856(15) 0.6726(15) 0.7072(15) 0.125(5) Uani 1 1 d U
H43 H 0.2515 0.7246 0.7289 0.150 Uiso 1 1 calc R
C44 C 0.1552(17) 0.5812(17) 0.6306(16) 0.154(6) Uani 1 1 d U
H44 H 0.1922 0.5671 0.5902 0.184 Uiso 1 1 calc R
C45 C 0.0603(18) 0.5041(16) 0.6136(17) 0.161(6) Uani 1 1 d U
H45 H 0.0333 0.4376 0.5588 0.193 Uiso 1 1 calc R
C46 C 0.0116(16) 0.5226(16) 0.6698(15) 0.131(5) Uani 1 1 d U
H46 H -0.0401 0.4679 0.6650 0.157 Uiso 1 1 calc R
N27 N 0.2529(16) 1.0109(15) 0.9989(14) 0.171(6) Uani 1 1 d U
C47 C 0.2554(18) 1.0239(16) 0.9225(17) 0.146(6) Uani 1 1 d U
H47 H 0.3190 1.0403 0.9146 0.176 Uiso 1 1 calc R
C48 C 0.1735(16) 1.0145(15) 0.8614(14) 0.124(5) Uani 1 1 d U
H48 H 0.1782 1.0311 0.8138 0.149 Uiso 1 1 calc R
C49 C 0.0837(17) 0.9813(16) 0.8669(14) 0.138(5) Uani 1 1 d U
H49 H 0.0230 0.9747 0.8233 0.166 Uiso 1 1 calc R
C50 C 0.0770(17) 0.9571(17) 0.9318(15) 0.145(6) Uani 1 1 d U
H50 H 0.0097 0.9288 0.9296 0.174 Uiso 1 1 calc R
C51 C 0.1511(19) 0.9683(17) 0.9952(15) 0.147(6) Uani 1 1 d U
H51 H 0.1412 0.9492 1.0403 0.177 Uiso 1 1 calc R

loop_
_atom_site_aniso_label
_atom_site_aniso_U_11
_atom_site_aniso_U_22
_atom_site_aniso_U_33
_atom_site_aniso_U_23
_atom_site_aniso_U_13
_atom_site_aniso_U_12
Ho1 0.02591(18) 0.0298(2) 0.02164(17) 0.01131(15) 0.00880(14) 0.01211(15)
Ho2 0.02689(19) 0.0303(2) 0.02722(18) 0.01530(16) 0.01076(15) 0.01458(15)
Ho3 0.02057(17) 0.02712(19) 0.02274(17) 0.01197(15) 0.00906(14) 0.01044(14)
O1 0.020(3) 0.029(3) 0.026(3) 0.015(2) 0.007(2) 0.009(2)
N1 0.035(4) 0.034(4) 0.027(3) 0.016(3) 0.015(3) 0.016(3)
N2 0.039(4) 0.037(4) 0.034(4) 0.022(3) 0.018(3) 0.016(3)
N3 0.049(5) 0.061(5) 0.055(5) 0.037(4) 0.026(4) 0.016(4)
N4 0.031(3) 0.039(4) 0.031(3) 0.015(3) 0.016(3) 0.017(3)
N5 0.035(4) 0.049(4) 0.039(4) 0.018(3) 0.012(3) 0.023(3)
N6 0.055(5) 0.090(7) 0.070(6) 0.022(5) 0.037(5) 0.048(5)
N7 0.026(3) 0.033(4) 0.035(4) 0.020(3) 0.010(3) 0.012(3)
N8 0.030(4) 0.038(4) 0.055(5) 0.021(4) 0.007(3) 0.010(3)
N9 0.045(5) 0.045(5) 0.115(8) 0.038(5) 0.016(5) 0.006(4)
N10 0.039(4) 0.043(4) 0.032(4) 0.017(3) 0.011(3) 0.021(3)
N11 0.028(3) 0.030(3) 0.035(4) 0.015(3) 0.016(3) 0.014(3)
N12 0.036(4) 0.042(4) 0.032(4) 0.014(3) 0.009(3) 0.019(3)
N13 0.027(3) 0.031(4) 0.029(3) 0.012(3) 0.010(3) 0.009(3)
N14 0.037(4) 0.037(4) 0.034(4) 0.017(3) 0.016(3) 0.007(3)
N15 0.069(6) 0.045(5) 0.059(5) 0.017(4) 0.025(5) -0.001(4)
N16 0.030(3) 0.038(4) 0.040(4) 0.024(3) 0.016(3) 0.020(3)
N17 0.034(4) 0.046(4) 0.041(4) 0.023(3) 0.023(3) 0.020(3)
N18 0.063(6) 0.077(6) 0.076(6) 0.037(5) 0.047(5) 0.044(5)
Se1 0.0305(4) 0.0408(5) 0.0307(4) 0.0170(4) 0.0095(4) 0.0179(4)
C1 0.030(4) 0.047(5) 0.031(4) 0.019(4) 0.010(3) 0.018(3)
C2 0.033(4) 0.052(5) 0.044(5) 0.008(4) 0.012(4) 0.016(4)
C3 0.040(5) 0.057(6) 0.061(6) 0.011(5) 0.020(5) 0.004(4)
C4 0.028(4) 0.067(6) 0.064(6) 0.021(5) 0.018(4) 0.018(4)
C5 0.038(5) 0.058(5) 0.066(6) 0.024(5) 0.023(4) 0.024(4)
C6 0.037(4) 0.044(5) 0.054(5) 0.020(4) 0.015(4) 0.026(4)
N19 0.045(4) 0.054(5) 0.032(4) 0.017(3) 0.018(3) 0.019(4)
C7 0.067(6) 0.074(6) 0.047(5) 0.027(5) 0.026(5) 0.034(5)
C8 0.098(8) 0.105(8) 0.058(6) 0.026(5) 0.048(6) 0.057(6)
C9 0.098(8) 0.126(9) 0.046(6) 0.036(5) 0.043(6) 0.048(6)
C10 0.082(7) 0.085(7) 0.047(5) 0.036(5) 0.028(5) 0.019(5)
C11 0.047(5) 0.066(6) 0.032(4) 0.022(4) 0.014(4) 0.013(4)
N20 0.042(4) 0.042(4) 0.031(4) 0.013(3) 0.015(3) 0.019(3)
C12 0.046(5) 0.037(5) 0.044(5) 0.014(4) 0.017(4) 0.019(4)
C13 0.054(6) 0.050(5) 0.051(5) 0.015(4) 0.014(4) 0.016(4)
C14 0.044(5) 0.055(5) 0.042(5) 0.006(4) 0.007(4) 0.008(4)
C15 0.052(5) 0.068(6) 0.032(4) 0.020(4) 0.009(4) 0.020(5)
C16 0.044(5) 0.054(5) 0.036(4) 0.021(4) 0.015(4) 0.022(4)
N21 0.034(4) 0.040(4) 0.050(4) 0.027(3) 0.016(3) 0.017(3)
C17 0.046(5) 0.056(5) 0.060(5) 0.036(4) 0.019(4) 0.027(4)
C18 0.062(6) 0.069(6) 0.075(6) 0.046(5) 0.014(5) 0.040(5)
C19 0.060(6) 0.060(6) 0.091(7) 0.042(5) 0.024(5) 0.038(5)
C20 0.055(6) 0.049(5) 0.073(6) 0.026(5) 0.029(5) 0.031(4)
C21 0.040(5) 0.045(5) 0.057(5) 0.027(4) 0.025(4) 0.024(4)
N22 0.055(4) 0.052(4) 0.073(5) 0.044(4) 0.042(4) 0.040(4)
C22 0.080(6) 0.079(6) 0.067(5) 0.054(5) 0.046(5) 0.053(5)
C23 0.105(8) 0.103(7) 0.086(7) 0.069(6) 0.059(6) 0.061(6)
C24 0.095(8) 0.082(7) 0.120(8) 0.074(6) 0.058(7) 0.046(6)
C25 0.083(7) 0.061(6) 0.113(8) 0.050(6) 0.048(6) 0.036(5)
C26 0.057(6) 0.050(5) 0.086(6) 0.048(5) 0.031(5) 0.028(4)
N23 0.029(3) 0.039(4) 0.039(4) 0.019(3) 0.019(3) 0.015(3)
C27 0.037(4) 0.053(5) 0.049(5) 0.027(4) 0.019(4) 0.022(4)
C28 0.031(4) 0.072(6) 0.069(6) 0.032(5) 0.020(4) 0.022(4)
C29 0.040(5) 0.066(6) 0.086(7) 0.039(5) 0.034(5) 0.016(4)
C30 0.056(5) 0.062(6) 0.067(6) 0.039(5) 0.041(5) 0.022(5)
C31 0.040(4) 0.050(5) 0.043(5) 0.027(4) 0.020(4) 0.019(4)
N24 0.140(9) 0.133(9) 0.127(9) 0.081(7) 0.044(7) 0.061(7)
C32 0.141(10) 0.122(9) 0.119(9) 0.066(7) 0.026(8) 0.067(8)
C33 0.121(9) 0.124(9) 0.142(10) 0.091(8) 0.015(8) 0.041(8)
C34 0.132(9) 0.155(10) 0.133(10) 0.108(8) 0.048(8) 0.075(8)
C35 0.160(11) 0.133(9) 0.117(9) 0.076(8) 0.039(8) 0.082(8)
C36 0.143(10) 0.104(9) 0.140(10) 0.081(7) 0.032(8) 0.055(8)
N25 0.174(10) 0.129(9) 0.121(8) 0.068(7) 0.091(7) 0.066(7)
C37 0.173(11) 0.145(10) 0.130(9) 0.083(8) 0.072(8) 0.085(8)
C38 0.153(10) 0.131(9) 0.132(10) 0.071(7) 0.084(8) 0.075(8)
C39 0.143(10) 0.115(9) 0.112(9) 0.063(7) 0.080(8) 0.060(7)
C40 0.147(10) 0.137(9) 0.125(9) 0.071(7) 0.074(8) 0.084(7)
C41 0.149(10) 0.134(10) 0.131(9) 0.069(7) 0.087(8) 0.084(8)
N26 0.126(9) 0.145(9) 0.120(8) 0.077(7) 0.058(7) 0.049(7)
C42 0.135(10) 0.125(9) 0.109(9) 0.060(7) 0.052(8) 0.042(8)
C43 0.112(9) 0.129(9) 0.130(10) 0.073(8) 0.052(8) 0.033(8)
C44 0.137(10) 0.143(11) 0.166(11) 0.053(8) 0.095(9) 0.053(8)
C45 0.151(11) 0.124(10) 0.173(11) 0.044(8) 0.086(9) 0.047(8)
C46 0.142(10) 0.126(9) 0.132(10) 0.078(8) 0.071(8) 0.031(8)
N27 0.158(9) 0.185(10) 0.151(10) 0.097(8) 0.017(8) 0.067(9)
C47 0.132(9) 0.170(10) 0.144(10) 0.092(8) 0.053(8) 0.056(8)
C48 0.127(10) 0.150(10) 0.109(9) 0.082(8) 0.052(7) 0.046(8)
C49 0.129(9) 0.171(10) 0.124(9) 0.100(8) 0.039(8) 0.045(8)
C50 0.140(10) 0.192(11) 0.128(10) 0.106(8) 0.058(8) 0.062(8)
C51 0.162(11) 0.191(11) 0.121(9) 0.114(8) 0.050(8) 0.066(9)

loop_
_atom_type_symbol
_atom_type_description
_atom_type_scat_dispersion_real
_atom_type_scat_dispersion_imag
_atom_type_scat_source
C C 0.0033 0.0016 'International Tables Vol C Tables 4.2.6.8 and 6.1.1.4'
H H 0.0000 0.0000 'International Tables Vol C Tables 4.2.6.8 and 6.1.1.4'
N N 0.0061 0.0033 'International Tables Vol C Tables 4.2.6.8 and 6.1.1.4'
O O 0.0106 0.0060 'International Tables Vol C Tables 4.2.6.8 and 6.1.1.4'
Se Se -0.0929 2.2259 'International Tables Vol C Tables 4.2.6.8 and 6.1.1.4'
Ho Ho -0.2175 4.6783 'International Tables Vol C Tables 4.2.6.8 and 6.1.1.4'

loop_
_geom_angle_atom_site_label_1
_geom_angle_atom_site_label_2
_geom_angle_atom_site_label_3
_geom_angle
_geom_angle_site_symmetry_1
_geom_angle_site_symmetry_3
O1 Ho1 N13 71.81(19) . 2_656
O1 Ho1 N4 73.07(19) . .
N13 Ho1 N4 125.0(2) 2_656 .
O1 Ho1 N12 101.3(2) . 2_656
N13 Ho1 N12 75.2(2) 2_656 2_656
N4 Ho1 N12 71.8(2) . 2_656
O1 Ho1 N1 72.67(19) . .
N13 Ho1 N1 130.4(2) 2_656 .
N4 Ho1 N1 74.2(2) . .
N12 Ho1 N1 145.7(2) 2_656 .
O1 Ho1 N19 141.7(2) . .
N13 Ho1 N19 146.5(2) 2_656 .
N4 Ho1 N19 77.8(2) . .
N12 Ho1 N19 92.6(2) 2_656 .
N1 Ho1 N19 75.8(2) . .
O1 Ho1 N20 148.35(19) . .
N13 Ho1 N20 77.6(2) 2_656 .
N4 Ho1 N20 134.0(2) . .
N12 Ho1 N20 78.2(2) 2_656 .
N1 Ho1 N20 124.7(2) . .
N19 Ho1 N20 69.3(2) . .
O1 Ho1 Se1 84.19(12) . .
N13 Ho1 Se1 81.37(16) 2_656 .
N4 Ho1 Se1 134.59(16) . .
N12 Ho1 Se1 152.68(17) 2_656 .
N1 Ho1 Se1 61.52(15) . .
N19 Ho1 Se1 99.50(19) . .
N20 Ho1 Se1 83.26(16) . .
O1 Ho2 N16 72.08(19) . 2_656
O1 Ho2 N1 73.40(19) . .
N16 Ho2 N1 132.4(2) 2_656 .
O1 Ho2 N7 73.13(19) . .
N16 Ho2 N7 123.1(2) 2_656 .
N1 Ho2 N7 75.1(2) . .
O1 Ho2 N10 103.4(2) . .
N16 Ho2 N10 74.7(2) 2_656 .
N1 Ho2 N10 145.6(2) . .
N7 Ho2 N10 71.4(2) . .
O1 Ho2 N22 141.8(2) . .
N16 Ho2 N22 146.0(2) 2_656 .
N1 Ho2 N22 75.6(2) . .
N7 Ho2 N22 77.8(2) . .
N10 Ho2 N22 89.9(3) . .
O1 Ho2 N21 149.6(2) . .
N16 Ho2 N21 79.3(2) 2_656 .
N1 Ho2 N21 122.3(2) . .
N7 Ho2 N21 133.4(2) . .
N10 Ho2 N21 78.0(2) . .
N22 Ho2 N21 67.8(2) . .
O1 Ho2 Se1 84.67(12) . .
N16 Ho2 Se1 83.18(16) 2_656 .
N1 Ho2 Se1 61.90(16) . .
N7 Ho2 Se1 135.72(16) . .
N10 Ho2 Se1 152.49(17) . .
N22 Ho2 Se1 99.9(2) . .
N21 Ho2 Se1 82.01(16) . .
O1 Ho3 O1 75.16(19) 2_656 .
O1 Ho3 N4 123.3(2) 2_656 .
O1 Ho3 N4 74.0(2) . .
O1 Ho3 N7 122.5(2) 2_656 .
O1 Ho3 N7 73.8(2) . .
N4 Ho3 N7 92.3(2) . .
O1 Ho3 N16 72.8(2) 2_656 .
O1 Ho3 N16 120.8(2) . .
N4 Ho3 N16 84.0(2) . .
N7 Ho3 N16 162.8(2) . .
O1 Ho3 N13 72.9(2) 2_656 .
O1 Ho3 N13 121.7(2) . .
N4 Ho3 N13 161.7(2) . .
N7 Ho3 N13 84.2(2) . .
N16 Ho3 N13 94.0(2) . .
O1 Ho3 N23 142.9(2) 2_656 .
O1 Ho3 N23 141.9(2) . .
N4 Ho3 N23 79.7(2) . .
N7 Ho3 N23 80.4(2) . .
N16 Ho3 N23 82.4(2) . .
N13 Ho3 N23 82.0(2) . .
Ho3 O1 Ho2 112.8(2) 2_656 .
Ho3 O1 Ho1 112.6(2) 2_656 .
Ho2 O1 Ho1 104.84(19) . .
Ho3 O1 Ho3 104.84(19) 2_656 .
Ho2 O1 Ho3 111.4(2) . .
Ho1 O1 Ho3 110.6(2) . .
N2 N1 Ho2 127.0(5) . .
N2 N1 Ho1 127.3(5) . .
Ho2 N1 Ho1 93.1(2) . .
N3 N2 N1 179.0(9) . .
N5 N4 Ho3 129.4(6) . .
N5 N4 Ho1 127.9(6) . .
Ho3 N4 Ho1 100.8(2) . .
N6 N5 N4 178.5(10) . .
N8 N7 Ho3 128.2(5) . .
N8 N7 Ho2 129.8(5) . .
Ho3 N7 Ho2 100.6(2) . .
N9 N8 N7 177.5(11) . .
N11 N10 Ho2 125.8(6) . .
N10 N11 N12 178.2(8) . .
N11 N12 Ho1 131.6(6) . 2_656
N14 N13 Ho3 125.9(5) . .
N14 N13 Ho1 132.1(5) . 2_656
Ho3 N13 Ho1 101.2(2) . 2_656
N15 N14 N13 177.9(9) . .
N17 N16 Ho3 128.1(5) . .
N17 N16 Ho2 128.8(5) . 2_656
Ho3 N16 Ho2 101.4(2) . 2_656
N18 N17 N16 177.6(9) . .
C1 Se1 Ho2 116.4(2) . .
C1 Se1 Ho1 117.4(3) . .
Ho2 Se1 Ho1 74.06(2) . .
C2 C1 C6 118.1(8) . .
C2 C1 Se1 120.9(7) . .
C6 C1 Se1 120.9(7) . .
C3 C2 C1 121.1(9) . .
C3 C2 H2 119.4 . .
C1 C2 H2 119.4 . .
C2 C3 C4 119.7(10) . .
C2 C3 H3 120.1 . .
C4 C3 H3 120.1 . .
C5 C4 C3 119.9(9) . .
C5 C4 H4 120.0 . .
C3 C4 H4 120.0 . .
C6 C5 C4 120.0(9) . .
C6 C5 H5 120.0 . .
C4 C5 H5 120.0 . .
C5 C6 C1 121.0(9) . .
C5 C6 H6 119.5 . .
C1 C6 H6 119.5 . .
C7 N19 C11 117.1(9) . .
C7 N19 Ho1 121.3(7) . .
C11 N19 Ho1 121.6(6) . .
N19 C7 C8 123.9(12) . .
N19 C7 H7 118.1 . .
C8 C7 H7 118.1 . .
C9 C8 C7 117.2(12) . .
C9 C8 H8 121.4 . .
C7 C8 H8 121.4 . .
C8 C9 C10 122.1(11) . .
C8 C9 H9 118.9 . .
C10 C9 H9 118.9 . .
C11 C10 C9 115.5(12) . .
C11 C10 H10 122.3 . .
C9 C10 H10 122.3 . .
N19 C11 C10 124.2(11) . .
N19 C11 H11 117.9 . .
C10 C11 H11 117.9 . .
C16 N20 C12 116.9(8) . .
C16 N20 Ho1 120.8(6) . .
C12 N20 Ho1 122.3(6) . .
N20 C12 C13 122.9(10) . .
N20 C12 H12 118.5 . .
C13 C12 H12 118.5 . .
C14 C13 C12 118.8(11) . .
C14 C13 H13 120.6 . .
C12 C13 H13 120.6 . .
C13 C14 C15 119.9(10) . .
C13 C14 H14 120.0 . .
C15 C14 H14 120.0 . .
C14 C15 C16 118.2(10) . .
C14 C15 H15 120.9 . .
C16 C15 H15 120.9 . .
N20 C16 C15 123.3(9) . .
N20 C16 H16 118.3 . .
C15 C16 H16 118.3 . .
C17 N21 C21 116.3(8) . .
C17 N21 Ho2 120.5(6) . .
C21 N21 Ho2 122.2(6) . .
N21 C17 C18 124.1(10) . .
N21 C17 H17 117.9 . .
C18 C17 H17 117.9 . .
C19 C18 C17 118.3(10) . .
C19 C18 H18 120.9 . .
C17 C18 H18 120.9 . .
C20 C19 C18 117.7(10) . .
C20 C19 H19 121.1 . .
C18 C19 H19 121.1 . .
C19 C20 C21 122.6(10) . .
C19 C20 H20 118.7 . .
C21 C20 H20 118.7 . .
N21 C21 C20 120.8(10) . .
N21 C21 H21 119.6 . .
C20 C21 H21 119.6 . .
C26 N22 C22 117.2(9) . .
C26 N22 Ho2 119.2(7) . .
C22 N22 Ho2 123.5(7) . .
N22 C22 C23 122.6(12) . .
N22 C22 H22 118.7 . .
C23 C22 H22 118.7 . .
C24 C23 C22 117.5(12) . .
C24 C23 H23 121.3 . .
C22 C23 H23 121.3 . .
C25 C24 C23 119.7(12) . .
C25 C24 H24 120.1 . .
C23 C24 H24 120.1 . .
C24 C25 C26 120.3(13) . .
C24 C25 H25 119.9 . .
C26 C25 H25 119.9 . .
N22 C26 C25 122.5(12) . .
N22 C26 H26 118.7 . .
C25 C26 H26 118.7 . .
C31 N23 C27 116.5(8) . .
C31 N23 Ho3 122.1(6) . .
C27 N23 Ho3 121.2(6) . .
N23 C27 C28 123.3(9) . .
N23 C27 H27 118.3 . .
C28 C27 H27 118.3 . .
C27 C28 C29 119.1(10) . .
C27 C28 H28 120.5 . .
C29 C28 H28 120.5 . .
C28 C29 C30 119.8(10) . .
C28 C29 H29 120.1 . .
C30 C29 H29 120.1 . .
C29 C30 C31 117.4(10) . .
C29 C30 H30 121.3 . .
C31 C30 H30 121.3 . .
N23 C31 C30 123.9(9) . .
N23 C31 H31 118.1 . .
C30 C31 H31 118.1 . .
C36 N24 C32 113(2) . .
C33 C32 N24 125(2) . .
C33 C32 H32 117.5 . .
N24 C32 H32 117.5 . .
C32 C33 C34 118(2) . .
C32 C33 H33 120.9 . .
C34 C33 H33 120.9 . .
C33 C34 C35 120(2) . .
C33 C34 H34 120.2 . .
C35 C34 H34 120.2 . .
C36 C35 C34 117(2) . .
C36 C35 H35 121.6 . .
C34 C35 H35 121.6 . .
N24 C36 C35 127(2) . .
N24 C36 H36 116.5 . .
C35 C36 H36 116.5 . .
C37 N25 C41 110.5(18) . .
N25 C37 C38 127(2) . .
N25 C37 H37 116.4 . .
C38 C37 H37 116.4 . .
C39 C38 C37 121(2) . .
C39 C38 H38 119.5 . .
C37 C38 H38 119.5 . .
C40 C39 C38 114.7(18) . .
C40 C39 H39 122.6 . .
C38 C39 H39 122.6 . .
C39 C40 C41 120(2) . .
C39 C40 H40 119.8 . .
C41 C40 H40 119.8 . .
N25 C41 C40 126.0(19) . .
N25 C41 H41 117.0 . .
C40 C41 H41 117.0 . .
C42 N26 C46 116.7(18) . .
N26 C42 C43 123(2) . .
N26 C42 H42 118.3 . .
C43 C42 H42 118.3 . .
C44 C43 C42 120(2) . .
C44 C43 H43 120.0 . .
C42 C43 H43 120.0 . .
C43 C44 C45 115(2) . .
C43 C44 H44 122.7 . .
C45 C44 H44 122.7 . .
C46 C45 C44 123(2) . .
C46 C45 H45 118.7 . .
C44 C45 H45 118.7 . .
C45 C46 N26 120.4(19) . .
C45 C46 H46 119.8 . .
N26 C46 H46 119.8 . .
C47 N27 C51 115.2(19) . .
C48 C47 N27 122(2) . .
C48 C47 H47 119.1 . .
N27 C47 H47 119.1 . .
C47 C48 C49 118(2) . .
C47 C48 H48 120.8 . .
C49 C48 H48 120.8 . .
C50 C49 C48 121(2) . .
C50 C49 H49 119.6 . .
C48 C49 H49 119.6 . .
C51 C50 C49 125(2) . .
C51 C50 H50 117.5 . .
C49 C50 H50 117.5 . .
C50 C51 N27 118(2) . .
C50 C51 H51 121.1 . .
N27 C51 H51 121.1 . .

loop_
_geom_bond_atom_site_label_1
_geom_bond_atom_site_label_2
_geom_bond_distance
_geom_bond_site_symmetry_2
Ho1 O1 2.266(5) .
Ho1 N13 2.448(6) 2_656
Ho1 N4 2.460(7) .
Ho1 N12 2.461(7) 2_656
Ho1 N1 2.478(7) .
Ho1 N19 2.547(7) .
Ho1 N20 2.595(7) .
Ho1 Se1 2.9761(9) .
Ho2 O1 2.250(5) .
Ho2 N16 2.435(6) 2_656
Ho2 N1 2.453(6) .
Ho2 N7 2.465(6) .
Ho2 N10 2.472(7) .
Ho2 N22 2.513(7) .
Ho2 N21 2.649(7) .
Ho2 Se1 2.9668(9) .
Ho3 O1 2.245(5) 2_656
Ho3 O1 2.283(5) .
Ho3 N4 2.394(7) .
Ho3 N7 2.401(6) .
Ho3 N16 2.404(6) .
Ho3 N13 2.409(6) .
Ho3 N23 2.524(6) .
O1 Ho3 2.245(5) 2_656
N1 N2 1.213(9) .
N2 N3 1.126(9) .
N4 N5 1.214(9) .
N5 N6 1.128(10) .
N7 N8 1.210(9) .
N8 N9 1.129(10) .
N10 N11 1.167(9) .
N11 N12 1.186(9) .
N12 Ho1 2.461(7) 2_656
N13 N14 1.205(9) .
N13 Ho1 2.448(6) 2_656
N14 N15 1.138(10) .
N16 N17 1.202(9) .
N16 Ho2 2.435(6) 2_656
N17 N18 1.122(9) .
Se1 C1 1.930(8) .
C1 C2 1.383(12) .
C1 C6 1.401(12) .
C2 C3 1.377(13) .
C2 H2 0.9400 .
C3 C4 1.388(14) .
C3 H3 0.9400 .
C4 C5 1.376(14) .
C4 H4 0.9400 .
C5 C6 1.372(13) .
C5 H5 0.9400 .
C6 H6 0.9400 .
N19 C7 1.301(13) .
N19 C11 1.368(12) .
C7 C8 1.405(15) .
C7 H7 0.9400 .
C8 C9 1.339(18) .
C8 H8 0.9400 .
C9 C10 1.405(18) .
C9 H9 0.9400 .
C10 C11 1.368(13) .
C10 H10 0.9400 .
C11 H11 0.9400 .
N20 C16 1.330(11) .
N20 C12 1.360(11) .
C12 C13 1.372(13) .
C12 H12 0.9400 .
C13 C14 1.365(15) .
C13 H13 0.9400 .
C14 C15 1.370(15) .
C14 H14 0.9400 .
C15 C16 1.389(13) .
C15 H15 0.9400 .
C16 H16 0.9400 .
N21 C17 1.336(11) .
N21 C21 1.342(11) .
C17 C18 1.385(13) .
C17 H17 0.9400 .
C18 C19 1.356(16) .
C18 H18 0.9400 .
C19 C20 1.338(15) .
C19 H19 0.9400 .
C20 C21 1.369(13) .
C20 H20 0.9400 .
C21 H21 0.9400 .
N22 C26 1.338(13) .
N22 C22 1.343(12) .
C22 C23 1.412(15) .
C22 H22 0.9400 .
C23 C24 1.377(18) .
C23 H23 0.9400 .
C24 C25 1.334(18) .
C24 H24 0.9400 .
C25 C26 1.381(15) .
C25 H25 0.9400 .
C26 H26 0.9400 .
N23 C31 1.331(10) .
N23 C27 1.342(11) .
C27 C28 1.353(12) .
C27 H27 0.9400 .
C28 C29 1.360(15) .
C28 H28 0.9400 .
C29 C30 1.369(15) .
C29 H29 0.9400 .
C30 C31 1.377(12) .
C30 H30 0.9400 .
C31 H31 0.9400 .
N24 C36 1.29(2) .
N24 C32 1.36(2) .
C32 C33 1.30(2) .
C32 H32 0.9400 .
C33 C34 1.35(2) .
C33 H33 0.9400 .
C34 C35 1.35(2) .
C34 H34 0.9400 .
C35 C36 1.34(2) .
C35 H35 0.9400 .
C36 H36 0.9400 .
N25 C37 1.26(2) .
N25 C41 1.28(2) .
C37 C38 1.31(2) .
C37 H37 0.9400 .
C38 C39 1.30(2) .
C38 H38 0.9400 .
C39 C40 1.29(2) .
C39 H39 0.9400 .
C40 C41 1.34(2) .
C40 H40 0.9400 .
C41 H41 0.9400 .
N26 C42 1.33(2) .
N26 C46 1.33(2) .
C42 C43 1.35(2) .
C42 H42 0.9400 .
C43 C44 1.32(2) .
C43 H43 0.9400 .
C44 C45 1.44(3) .
C44 H44 0.9400 .
C45 C46 1.28(2) .
C45 H45 0.9400 .
C46 H46 0.9400 .
N27 C47 1.37(2) .
N27 C51 1.42(3) .
C47 C48 1.28(2) .
C47 H47 0.9400 .
C48 C49 1.30(2) .
C48 H48 0.9400 .
C49 C50 1.30(2) .
C49 H49 0.9400 .
C50 C51 1.22(2) .
C50 H50 0.9400 .
C51 H51 0.9400 .

loop_
_geom_torsion_atom_site_label_1
_geom_torsion_atom_site_label_2
_geom_torsion_atom_site_label_3
_geom_torsion_atom_site_label_4
_geom_torsion
_geom_torsion_site_symmetry_1
_geom_torsion_site_symmetry_4
N16 Ho2 O1 Ho3 -8.2(2) 2_656 2_656
N1 Ho2 O1 Ho3 -155.0(3) . 2_656
N7 Ho2 O1 Ho3 126.0(3) . 2_656
N10 Ho2 O1 Ho3 60.6(3) . 2_656
N22 Ho2 O1 Ho3 168.0(3) . 2_656
N21 Ho2 O1 Ho3 -28.5(5) . 2_656
Se1 Ho2 O1 Ho3 -92.74(18) . 2_656
N16 Ho2 O1 Ho1 114.6(2) 2_656 .
N1 Ho2 O1 Ho1 -32.1(2) . .
N7 Ho2 O1 Ho1 -111.1(2) . .
N10 Ho2 O1 Ho1 -176.6(2) . .
N22 Ho2 O1 Ho1 -69.2(4) . .
N21 Ho2 O1 Ho1 94.3(4) . .
Se1 Ho2 O1 Ho1 30.10(15) . .
N16 Ho2 O1 Ho3 -125.7(3) 2_656 .
N1 Ho2 O1 Ho3 87.5(2) . .
N7 Ho2 O1 Ho3 8.5(2) . .
N10 Ho2 O1 Ho3 -57.0(3) . .
N22 Ho2 O1 Ho3 50.5(5) . .
N21 Ho2 O1 Ho3 -146.0(3) . .
Se1 Ho2 O1 Ho3 149.72(19) . .
N13 Ho1 O1 Ho3 10.1(2) 2_656 2_656
N4 Ho1 O1 Ho3 -126.8(3) . 2_656
N12 Ho1 O1 Ho3 -60.0(3) 2_656 2_656
N1 Ho1 O1 Ho3 154.9(3) . 2_656
N19 Ho1 O1 Ho3 -169.1(3) . 2_656
N20 Ho1 O1 Ho3 25.9(5) . 2_656
Se1 Ho1 O1 Ho3 92.93(18) . 2_656
N13 Ho1 O1 Ho2 -112.8(2) 2_656 .
N4 Ho1 O1 Ho2 110.2(2) . .
N12 Ho1 O1 Ho2 177.0(2) 2_656 .
N1 Ho1 O1 Ho2 31.9(2) . .
N19 Ho1 O1 Ho2 68.0(4) . .
N20 Ho1 O1 Ho2 -97.1(4) . .
Se1 Ho1 O1 Ho2 -30.03(15) . .
N13 Ho1 O1 Ho3 127.0(3) 2_656 .
N4 Ho1 O1 Ho3 -9.9(2) . .
N12 Ho1 O1 Ho3 56.9(3) 2_656 .
N1 Ho1 O1 Ho3 -88.2(2) . .
N19 Ho1 O1 Ho3 -52.2(4) . .
N20 Ho1 O1 Ho3 142.8(3) . .
Se1 Ho1 O1 Ho3 -150.15(18) . .
O1 Ho3 O1 Ho3 0.0 2_656 2_656
N4 Ho3 O1 Ho3 131.8(3) . 2_656
N7 Ho3 O1 Ho3 -130.9(3) . 2_656
N16 Ho3 O1 Ho3 59.0(3) . 2_656
N13 Ho3 O1 Ho3 -58.6(3) . 2_656
N23 Ho3 O1 Ho3 179.8(2) . 2_656
O1 Ho3 O1 Ho2 122.2(3) 2_656 .
N4 Ho3 O1 Ho2 -106.0(3) . .
N7 Ho3 O1 Ho2 -8.7(2) . .
N16 Ho3 O1 Ho2 -178.7(2) . .
N13 Ho3 O1 Ho2 63.6(3) . .
N23 Ho3 O1 Ho2 -57.9(4) . .
O1 Ho3 O1 Ho1 -121.6(3) 2_656 .
N4 Ho3 O1 Ho1 10.1(2) . .
N7 Ho3 O1 Ho1 107.5(3) . .
N16 Ho3 O1 Ho1 -62.6(3) . .
N13 Ho3 O1 Ho1 179.8(2) . .
N23 Ho3 O1 Ho1 58.2(4) . .
O1 Ho2 N1 N2 -115.1(7) . .
N16 Ho2 N1 N2 -160.0(6) 2_656 .
N7 Ho2 N1 N2 -38.6(6) . .
N10 Ho2 N1 N2 -25.4(9) . .
N22 Ho2 N1 N2 42.3(7) . .
N21 Ho2 N1 N2 93.8(7) . .
Se1 Ho2 N1 N2 152.1(7) . .
O1 Ho2 N1 Ho1 28.08(18) . .
N16 Ho2 N1 Ho1 -16.9(4) 2_656 .
N7 Ho2 N1 Ho1 104.6(2) . .
N10 Ho2 N1 Ho1 117.7(4) . .
N22 Ho2 N1 Ho1 -174.5(3) . .
N21 Ho2 N1 Ho1 -123.1(2) . .
Se1 Ho2 N1 Ho1 -64.74(15) . .
O1 Ho1 N1 N2 114.9(7) . .
N13 Ho1 N1 N2 161.0(6) 2_656 .
N4 Ho1 N1 N2 38.2(6) . .
N12 Ho1 N1 N2 30.3(8) 2_656 .
N19 Ho1 N1 N2 -42.9(6) . .
N20 Ho1 N1 N2 -94.8(7) . .
Se1 Ho1 N1 N2 -152.3(7) . .
O1 Ho1 N1 Ho2 -28.00(18) . .
N13 Ho1 N1 Ho2 18.0(4) 2_656 .
N4 Ho1 N1 Ho2 -104.8(2) . .
N12 Ho1 N1 Ho2 -112.7(4) 2_656 .
N19 Ho1 N1 Ho2 174.1(3) . .
N20 Ho1 N1 Ho2 122.3(2) . .
Se1 Ho1 N1 Ho2 64.79(15) . .
Ho2 N1 N2 N3 -116(59) . .
Ho1 N1 N2 N3 113(59) . .
O1 Ho3 N4 N5 -114.6(7) 2_656 .
O1 Ho3 N4 N5 -174.2(8) . .
N7 Ho3 N4 N5 113.4(7) . .
N16 Ho3 N4 N5 -49.7(7) . .
N13 Ho3 N4 N5 35.0(12) . .
N23 Ho3 N4 N5 33.6(7) . .
O1 Ho3 N4 Ho1 50.7(3) 2_656 .
O1 Ho3 N4 Ho1 -8.90(19) . .
N7 Ho3 N4 Ho1 -81.3(2) . .
N16 Ho3 N4 Ho1 115.6(3) . .
N13 Ho3 N4 Ho1 -159.7(6) . .
N23 Ho3 N4 Ho1 -161.1(3) . .
O1 Ho1 N4 N5 174.6(8) . .
N13 Ho1 N4 N5 122.3(7) 2_656 .
N12 Ho1 N4 N5 66.2(7) 2_656 .
N1 Ho1 N4 N5 -109.1(7) . .
N19 Ho1 N4 N5 -30.6(7) . .
N20 Ho1 N4 N5 14.1(9) . .
Se1 Ho1 N4 N5 -122.0(7) . .
O1 Ho1 N4 Ho3 9.01(19) . .
N13 Ho1 N4 Ho3 -43.3(3) 2_656 .
N12 Ho1 N4 Ho3 -99.4(3) 2_656 .
N1 Ho1 N4 Ho3 85.3(2) . .
N19 Ho1 N4 Ho3 163.8(3) . .
N20 Ho1 N4 Ho3 -151.5(2) . .
Se1 Ho1 N4 Ho3 72.4(3) . .
Ho3 N4 N5 N6 -98(40) . .
Ho1 N4 N5 N6 101(40) . .
O1 Ho3 N7 N8 115.4(7) 2_656 .
O1 Ho3 N7 N8 175.4(8) . .
N4 Ho3 N7 N8 -112.0(7) . .
N16 Ho3 N7 N8 -34.7(12) . .
N13 Ho3 N7 N8 50.0(7) . .
N23 Ho3 N7 N8 -32.9(7) . .
O1 Ho3 N7 Ho2 -52.4(3) 2_656 .
O1 Ho3 N7 Ho2 7.51(18) . .
N4 Ho3 N7 Ho2 80.1(2) . .
N16 Ho3 N7 Ho2 157.5(6) . .
N13 Ho3 N7 Ho2 -117.9(2) . .
N23 Ho3 N7 Ho2 159.2(3) . .
O1 Ho2 N7 N8 -175.2(8) . .
N16 Ho2 N7 N8 -120.8(7) 2_656 .
N1 Ho2 N7 N8 108.0(8) . .
N10 Ho2 N7 N8 -64.2(7) . .
N22 Ho2 N7 N8 29.8(7) . .
N21 Ho2 N7 N8 -12.7(9) . .
Se1 Ho2 N7 N8 121.5(7) . .
O1 Ho2 N7 Ho3 -7.65(19) . .
N16 Ho2 N7 Ho3 46.8(3) 2_656 .
N1 Ho2 N7 Ho3 -84.5(2) . .
N10 Ho2 N7 Ho3 103.3(3) . .
N22 Ho2 N7 Ho3 -162.6(3) . .
N21 Ho2 N7 Ho3 154.9(2) . .
Se1 Ho2 N7 Ho3 -70.9(3) . .
Ho3 N7 N8 N9 107(23) . .
Ho2 N7 N8 N9 -88(23) . .
O1 Ho2 N10 N11 -8.0(7) . .
N16 Ho2 N10 N11 58.9(7) 2_656 .
N1 Ho2 N10 N11 -88.1(8) . .
N7 Ho2 N10 N11 -74.7(7) . .
N22 Ho2 N10 N11 -151.8(7) . .
N21 Ho2 N10 N11 140.9(7) . .
Se1 Ho2 N10 N11 96.6(7) . .
Ho2 N10 N11 N12 -171(100) . .
N10 N11 N12 Ho1 -174(100) . 2_656
O1 Ho3 N13 N14 -179.7(7) 2_656 .
O1 Ho3 N13 N14 -120.0(7) . .
N4 Ho3 N13 N14 26.5(12) . .
N7 Ho3 N13 N14 -53.1(7) . .
N16 Ho3 N13 N14 109.7(7) . .
N23 Ho3 N13 N14 27.9(7) . .
O1 Ho3 N13 Ho1 -8.90(19) 2_656 2_656
O1 Ho3 N13 Ho1 50.8(3) . 2_656
N4 Ho3 N13 Ho1 -162.6(6) . 2_656
N7 Ho3 N13 Ho1 117.7(3) . 2_656
N16 Ho3 N13 Ho1 -79.5(2) . 2_656
N23 Ho3 N13 Ho1 -161.2(3) . 2_656
Ho3 N13 N14 N15 172(28) . .
Ho1 N13 N14 N15 4(29) 2_656 .
O1 Ho3 N16 N17 172.9(8) 2_656 .
O1 Ho3 N16 N17 112.7(7) . .
N4 Ho3 N16 N17 45.3(7) . .
N7 Ho3 N16 N17 -33.2(12) . .
N13 Ho3 N16 N17 -116.4(7) . .
N23 Ho3 N16 N17 -35.0(7) . .
O1 Ho3 N16 Ho2 7.19(19) 2_656 2_656
O1 Ho3 N16 Ho2 -53.0(3) . 2_656
N4 Ho3 N16 Ho2 -120.4(3) . 2_656
N7 Ho3 N16 Ho2 161.1(6) . 2_656
N13 Ho3 N16 Ho2 77.9(3) . 2_656
N23 Ho3 N16 Ho2 159.3(3) . 2_656
Ho3 N16 N17 N18 120(22) . .
Ho2 N16 N17 N18 -78(23) 2_656 .
O1 Ho2 Se1 C1 90.6(3) . .
N16 Ho2 Se1 C1 18.0(3) 2_656 .
N1 Ho2 Se1 C1 164.6(3) . .
N7 Ho2 Se1 C1 149.7(4) . .
N10 Ho2 Se1 C1 -18.4(5) . .
N22 Ho2 Se1 C1 -127.7(3) . .
N21 Ho2 Se1 C1 -62.0(3) . .
O1 Ho2 Se1 Ho1 -22.57(12) . .
N16 Ho2 Se1 Ho1 -95.11(15) 2_656 .
N1 Ho2 Se1 Ho1 51.43(17) . .
N7 Ho2 Se1 Ho1 36.6(2) . .
N10 Ho2 Se1 Ho1 -131.6(4) . .
N22 Ho2 Se1 Ho1 119.14(16) . .
N21 Ho2 Se1 Ho1 -175.16(16) . .
O1 Ho1 Se1 C1 -89.5(3) . .
N13 Ho1 Se1 C1 -17.1(3) 2_656 .
N4 Ho1 Se1 C1 -148.7(3) . .
N12 Ho1 Se1 C1 14.0(5) 2_656 .
N1 Ho1 Se1 C1 -162.9(3) . .
N19 Ho1 Se1 C1 129.0(3) . .
N20 Ho1 Se1 C1 61.4(3) . .
O1 Ho1 Se1 Ho2 22.43(12) . .
N13 Ho1 Se1 Ho2 94.86(15) 2_656 .
N4 Ho1 Se1 Ho2 -36.8(2) . .
N12 Ho1 Se1 Ho2 125.9(4) 2_656 .
N1 Ho1 Se1 Ho2 -50.98(16) . .
N19 Ho1 Se1 Ho2 -119.05(18) . .
N20 Ho1 Se1 Ho2 173.31(16) . .
Ho2 Se1 C1 C2 -140.4(7) . .
Ho1 Se1 C1 C2 -55.5(8) . .
Ho2 Se1 C1 C6 44.0(8) . .
Ho1 Se1 C1 C6 129.0(6) . .
C6 C1 C2 C3 -1.0(15) . .
Se1 C1 C2 C3 -176.7(8) . .
C1 C2 C3 C4 3.4(17) . .
C2 C3 C4 C5 -4.3(18) . .
C3 C4 C5 C6 2.7(17) . .
C4 C5 C6 C1 -0.3(15) . .
C2 C1 C6 C5 -0.6(14) . .
Se1 C1 C6 C5 175.1(7) . .
O1 Ho1 N19 C7 106.7(8) . .
N13 Ho1 N19 C7 -71.9(9) 2_656 .
N4 Ho1 N19 C7 65.6(8) . .
N12 Ho1 N19 C7 -5.2(8) 2_656 .
N1 Ho1 N19 C7 142.1(8) . .
N20 Ho1 N19 C7 -81.6(8) . .
Se1 Ho1 N19 C7 -160.6(8) . .
O1 Ho1 N19 C11 -73.7(8) . .
N13 Ho1 N19 C11 107.6(7) 2_656 .
N4 Ho1 N19 C11 -114.9(7) . .
N12 Ho1 N19 C11 174.3(7) 2_656 .
N1 Ho1 N19 C11 -38.3(7) . .
N20 Ho1 N19 C11 98.0(7) . .
Se1 Ho1 N19 C11 18.9(7) . .
C11 N19 C7 C8 0.6(17) . .
Ho1 N19 C7 C8 -179.8(9) . .
N19 C7 C8 C9 -1(2) . .
C7 C8 C9 C10 1(2) . .
C8 C9 C10 C11 -2(2) . .
C7 N19 C11 C10 -0.7(15) . .
Ho1 N19 C11 C10 179.7(8) . .
C9 C10 C11 N19 1.2(17) . .
O1 Ho1 N20 C16 107.6(7) . .
N13 Ho1 N20 C16 122.9(7) 2_656 .
N4 Ho1 N20 C16 -109.9(6) . .
N12 Ho1 N20 C16 -159.9(7) 2_656 .
N1 Ho1 N20 C16 -8.0(7) . .
N19 Ho1 N20 C16 -62.5(6) . .
Se1 Ho1 N20 C16 40.3(6) . .
O1 Ho1 N20 C12 -75.5(8) . .
N13 Ho1 N20 C12 -60.2(6) 2_656 .
N4 Ho1 N20 C12 66.9(7) . .
N12 Ho1 N20 C12 17.0(6) 2_656 .
N1 Ho1 N20 C12 168.9(6) . .
N19 Ho1 N20 C12 114.3(7) . .
Se1 Ho1 N20 C12 -142.8(6) . .
C16 N20 C12 C13 1.0(13) . .
Ho1 N20 C12 C13 -176.0(7) . .
N20 C12 C13 C14 -0.3(15) . .
C12 C13 C14 C15 -0.2(16) . .
C13 C14 C15 C16 0.0(15) . .
C12 N20 C16 C15 -1.1(13) . .
Ho1 N20 C16 C15 175.9(7) . .
C14 C15 C16 N20 0.7(15) . .
O1 Ho2 N21 C17 -104.5(7) . .
N16 Ho2 N21 C17 -124.1(7) 2_656 .
N1 Ho2 N21 C17 9.7(8) . .
N7 Ho2 N21 C17 110.0(7) . .
N10 Ho2 N21 C17 159.4(7) . .
N22 Ho2 N21 C17 64.6(7) . .
Se1 Ho2 N21 C17 -39.6(6) . .
O1 Ho2 N21 C21 87.2(8) . .
N16 Ho2 N21 C21 67.6(7) 2_656 .
N1 Ho2 N21 C21 -158.6(6) . .
N7 Ho2 N21 C21 -58.3(7) . .
N10 Ho2 N21 C21 -8.9(7) . .
N22 Ho2 N21 C21 -103.7(7) . .
Se1 Ho2 N21 C21 152.1(7) . .
C21 N21 C17 C18 1.5(14) . .
Ho2 N21 C17 C18 -167.4(8) . .
N21 C17 C18 C19 0.1(17) . .
C17 C18 C19 C20 -2.7(18) . .
C18 C19 C20 C21 3.6(18) . .
C17 N21 C21 C20 -0.7(13) . .
Ho2 N21 C21 C20 168.1(7) . .
C19 C20 C21 N21 -2.0(16) . .
O1 Ho2 N22 C26 -104.7(7) . .
N16 Ho2 N22 C26 68.8(9) 2_656 .
N1 Ho2 N22 C26 -141.3(7) . .
N7 Ho2 N22 C26 -63.8(7) . .
N10 Ho2 N22 C26 7.1(7) . .
N21 Ho2 N22 C26 84.2(7) . .
Se1 Ho2 N22 C26 161.3(7) . .
O1 Ho2 N22 C22 79.4(8) . .
N16 Ho2 N22 C22 -107.1(8) 2_656 .
N1 Ho2 N22 C22 42.8(7) . .
N7 Ho2 N22 C22 120.3(7) . .
N10 Ho2 N22 C22 -168.8(7) . .
N21 Ho2 N22 C22 -91.7(7) . .
Se1 Ho2 N22 C22 -14.6(7) . .
C26 N22 C22 C23 -0.8(15) . .
Ho2 N22 C22 C23 175.2(8) . .
N22 C22 C23 C24 3.8(18) . .
C22 C23 C24 C25 -5(2) . .
C23 C24 C25 C26 4(2) . .
C22 N22 C26 C25 -0.9(15) . .
Ho2 N22 C26 C25 -177.1(8) . .
C24 C25 C26 N22 -0.6(18) . .
O1 Ho3 N23 C31 178.4(6) 2_656 .
O1 Ho3 N23 C31 -1.3(8) . .
N4 Ho3 N23 C31 45.3(7) . .
N7 Ho3 N23 C31 -48.9(7) . .
N16 Ho3 N23 C31 130.6(7) . .
N13 Ho3 N23 C31 -134.2(7) . .
O1 Ho3 N23 C27 4.3(8) 2_656 .
O1 Ho3 N23 C27 -175.4(6) . .
N4 Ho3 N23 C27 -128.7(7) . .
N7 Ho3 N23 C27 137.1(7) . .
N16 Ho3 N23 C27 -43.4(6) . .
N13 Ho3 N23 C27 51.7(7) . .
C31 N23 C27 C28 -2.6(14) . .
Ho3 N23 C27 C28 171.8(8) . .
N23 C27 C28 C29 0.8(16) . .
C27 C28 C29 C30 1.4(17) . .
C28 C29 C30 C31 -1.7(17) . .
C27 N23 C31 C30 2.2(13) . .
Ho3 N23 C31 C30 -172.1(7) . .
C29 C30 C31 N23 -0.1(15) . .
C36 N24 C32 C33 6(3) . .
N24 C32 C33 C34 -8(3) . .
C32 C33 C34 C35 6(3) . .
C33 C34 C35 C36 -3(3) . .
C32 N24 C36 C35 -3(3) . .
C34 C35 C36 N24 1(3) . .
C41 N25 C37 C38 7(4) . .
N25 C37 C38 C39 -5(4) . .
C37 C38 C39 C40 1(3) . .
C38 C39 C40 C41 0(3) . .
C37 N25 C41 C40 -6(3) . .
C39 C40 C41 N25 3(4) . .
C46 N26 C42 C43 4(3) . .
N26 C42 C43 C44 8(3) . .
C42 C43 C44 C45 -9(3) . .
C43 C44 C45 C46 -2(4) . .
C44 C45 C46 N26 14(4) . .
C42 N26 C46 C45 -15(3) . .
C51 N27 C47 C48 11(4) . .
N27 C47 C48 C49 -7(4) . .
C47 C48 C49 C50 -1(4) . .
C48 C49 C50 C51 5(4) . .
C49 C50 C51 N27 0(4) . .
C47 N27 C51 C50 -7(4) . .
